data_2230714
loop_
_publ_author_name
'Jing, Xiao'
'Zhu, Yu-Lan'
'Ma, Kui-Rong'
'Cao, Li'
'Shao, Shuai'

_publ_section_title
;
 <i>catena</i>-[[(nitrato-\k<i>O</i>)silver(I)]-\m-1,10-phenanthroline-5,6-dione-\k^4^<i>O</i>,<i>O</i>':<i>N</i>,<i>N</i>']
;
_journal_coeditor_code IM2282
_journal_issue 7
_journal_name_full 'Acta Crystallographica Section E'
_journal_page_first m957
_journal_page_last m958
_journal_paper_doi 10.1107/S1600536811020939
_journal_volume 67
_journal_year 2011
_chemical_formula_iupac '[Ag (N O3) (C12 H6 N2 O2)]'
_chemical_formula_moiety 'C12 H6 Ag N3 O5'
_chemical_formula_sum 'C12 H6 Ag N3 O5'
_chemical_formula_weight 380.07
_chemical_name_systematic
;
<i>catena</i>-[[(nitrato-\k<i>O</i>)silver(I)]-\m-1,10-phenanthroline-
5,6-dione-\k^4^<i>O</i>,<i>O</i>':<i>N</i>,<i>N</i>']
;
_space_group_IT_number 14
_symmetry_cell_setting monoclinic
_symmetry_space_group_name_Hall '-P 2yn'
_symmetry_space_group_name_H-M 'P 1 21/n 1'
_atom_sites_solution_hydrogens geom
_atom_sites_solution_primary direct
_atom_sites_solution_secondary difmap
_audit_creation_method SHELXL-97
_cell_angle_alpha 90.00
_cell_angle_beta 99.766(2)
_cell_angle_gamma 90.00
_cell_formula_units_Z 4
_cell_length_a 9.5058(14)
_cell_length_b 10.4647(15)
_cell_length_c 12.1615(17)
_cell_measurement_reflns_used 1252
_cell_measurement_temperature 296(2)
_cell_measurement_theta_max 22.59
_cell_measurement_theta_min 2.58
_cell_volume 1192.2(3)
_computing_cell_refinement 'SAINT (Bruker, 2004)'
_computing_data_collection 'APEX2 (Bruker, 2004)'
_computing_data_reduction 'SAINT (Bruker, 2004)'
_computing_molecular_graphics 'ORTEP-3 for Windows (Farrugia, 1997)'
_computing_publication_material 'SHELXL97 (Sheldrick, 2008) and PLATON (Spek, 2009)'
_computing_structure_refinement 'SHELXL97 (Sheldrick, 2008)'
_computing_structure_solution 'SHELXS97 (Sheldrick, 2008)'
_diffrn_ambient_temperature 296(2)
_diffrn_detector_area_resol_mean 0
_diffrn_measured_fraction_theta_full 0.983
_diffrn_measured_fraction_theta_max 0.983
_diffrn_measurement_device_type 'Bruker APEXII CCD area-detector'
_diffrn_measurement_method '\f and \w'
_diffrn_radiation_monochromator graphite
_diffrn_radiation_source 'fine-focus sealed tube'
_diffrn_radiation_type MoK\a
_diffrn_radiation_wavelength 0.71073
_diffrn_reflns_av_R_equivalents 0.0405
_diffrn_reflns_av_sigmaI/netI 0.0494
_diffrn_reflns_limit_h_max 11
_diffrn_reflns_limit_h_min -11
_diffrn_reflns_limit_k_max 12
_diffrn_reflns_limit_k_min -12
_diffrn_reflns_limit_l_max 7
_diffrn_reflns_limit_l_min -14
_diffrn_reflns_number 6626
_diffrn_reflns_theta_full 26.00
_diffrn_reflns_theta_max 26.00
_diffrn_reflns_theta_min 2.58
_diffrn_standards_decay_% 0
_diffrn_standards_interval_count 0
_diffrn_standards_interval_time 0
_diffrn_standards_number 0
_exptl_absorpt_coefficient_mu 1.719
_exptl_absorpt_correction_T_max 0.84
_exptl_absorpt_correction_T_min 0.66
_exptl_absorpt_correction_type multi-scan
_exptl_absorpt_process_details '(SADABS; Bruker 2000)'
_exptl_crystal_colour yellow
_exptl_crystal_density_diffrn 2.117
_exptl_crystal_density_method 'not measured'
_exptl_crystal_description block
_exptl_crystal_F_000 744
_exptl_crystal_size_max 0.3
_exptl_crystal_size_mid 0.2
_exptl_crystal_size_min 0.1
_refine_diff_density_max 0.843
_refine_diff_density_min -1.050
_refine_ls_extinction_method none
_refine_ls_goodness_of_fit_ref 1.001
_refine_ls_hydrogen_treatment constr
_refine_ls_matrix_type full
_refine_ls_number_parameters 190
_refine_ls_number_reflns 2307
_refine_ls_number_restraints 32
_refine_ls_restrained_S_all 1.104
_refine_ls_R_factor_all 0.0948
_refine_ls_R_factor_gt 0.0524
_refine_ls_shift/su_max 0.000
_refine_ls_shift/su_mean 0.000
_refine_ls_structure_factor_coef Fsqd
_refine_ls_weighting_details 'calc w=1/[\s^2^(Fo^2^)+(0.0445P)^2^+3.5057P] where P=(Fo^2^+2Fc^2^)/3'
_refine_ls_weighting_scheme calc
_refine_ls_wR_factor_gt 0.1110
_refine_ls_wR_factor_ref 0.1237
_reflns_number_gt 1374
_reflns_number_total 2307
_reflns_threshold_expression I>2\s(I)
_cod_data_source_file im2282.cif
_cod_data_source_block I
_cod_original_sg_symbol_H-M 'P 21/n'
_cod_database_code 2230714
_cod_database_fobs_code 2230714

loop_
_symmetry_equiv_pos_as_xyz
'x, y, z'
'-x+1/2, y+1/2, -z+1/2'
'-x, -y, -z'
'x-1/2, -y-1/2, z-1/2'

loop_
_atom_site_type_symbol
_atom_site_label
_atom_site_fract_x
_atom_site_fract_y
_atom_site_fract_z
_atom_site_U_iso_or_equiv
_atom_site_adp_type
_atom_site_calc_flag
_atom_site_refinement_flags
_atom_site_occupancy
_atom_site_symmetry_multiplicity
_atom_site_disorder_assembly
_atom_site_disorder_group
Ag Ag1 0.20025(7) 0.15378(7) 0.49084(6) 0.0703(3) Uani d . 1 1 . .
C C1 0.3824(8) -0.0492(8) 0.3745(6) 0.055(2) Uani d . 1 1 . .
H H1 0.3348 -0.1065 0.4136 0.066 Uiso calc R 1 1 . .
C C2 0.4710(9) -0.0969(8) 0.3058(7) 0.060(2) Uani d . 1 1 . .
H H2 0.4815 -0.1846 0.2981 0.072 Uiso calc R 1 1 . .
C C3 0.5436(8) -0.0134(7) 0.2488(6) 0.0489(19) Uani d . 1 1 . .
H H3 0.6034 -0.0437 0.2015 0.059 Uiso calc R 1 1 . .
C C4 0.5264(7) 0.1159(6) 0.2628(6) 0.0399(17) Uani d . 1 1 . .
C C5 0.6048(7) 0.2087(6) 0.2031(6) 0.0449(18) Uani d D 1 1 . .
C C6 0.5831(7) 0.3489(6) 0.2189(5) 0.0416(16) Uani d D 1 1 . .
C C7 0.4826(7) 0.3887(7) 0.2938(5) 0.0391(17) Uani d . 1 1 . .
C C8 0.4591(7) 0.5165(7) 0.3107(6) 0.0485(19) Uani d . 1 1 . .
H H8 0.5058 0.5787 0.2758 0.058 Uiso calc R 1 1 . .
C C9 0.3654(8) 0.5503(8) 0.3800(6) 0.053(2) Uani d . 1 1 . .
H H9 0.3460 0.6358 0.3918 0.064 Uiso calc R 1 1 . .
C C10 0.3008(8) 0.4552(8) 0.4318(6) 0.056(2) Uani d . 1 1 . .
H H10 0.2393 0.4790 0.4801 0.067 Uiso calc R 1 1 . .
C C11 0.4114(7) 0.2975(6) 0.3479(5) 0.0356(16) Uani d . 1 1 . .
C C12 0.4337(7) 0.1596(7) 0.3331(5) 0.0380(15) Uani d . 1 1 . .
N N1 0.3214(6) 0.3316(6) 0.4165(5) 0.0439(14) Uani d . 1 1 . .
N N2 0.3618(6) 0.0775(6) 0.3874(5) 0.0424(14) Uani d . 1 1 . .
N N3 -0.1319(8) 0.2293(8) 0.4504(7) 0.0784(15) Uani d U 1 1 . .
O O1 0.6449(5) 0.4259(5) 0.1699(4) 0.0567(14) Uani d . 1 1 . .
O O2 0.6867(6) 0.1721(5) 0.1428(5) 0.0708(17) Uani d . 1 1 . .
O O3 -0.0348(6) 0.2265(7) 0.3995(6) 0.0846(15) Uani d U 1 1 . .
O O4 -0.1158(8) 0.1860(9) 0.5450(7) 0.126(2) Uani d U 1 1 . .
O O5 -0.2488(6) 0.2729(7) 0.4152(5) 0.0896(18) Uani d U 1 1 . .

loop_
_atom_site_aniso_label
_atom_site_aniso_U_11
_atom_site_aniso_U_22
_atom_site_aniso_U_33
_atom_site_aniso_U_12
_atom_site_aniso_U_13
_atom_site_aniso_U_23
Ag1 0.0779(5) 0.0783(5) 0.0691(5) 0.0005(4) 0.0539(4) -0.0004(4)
C1 0.062(5) 0.052(5) 0.057(5) -0.006(4) 0.027(4) 0.012(4)
C2 0.066(5) 0.047(5) 0.071(6) 0.003(4) 0.023(5) 0.004(4)
C3 0.048(4) 0.052(5) 0.051(5) 0.008(4) 0.017(4) -0.006(4)
C4 0.040(4) 0.042(4) 0.040(4) 0.007(3) 0.016(3) -0.004(3)
C5 0.047(4) 0.052(5) 0.041(4) 0.001(3) 0.022(4) 0.001(3)
C6 0.040(4) 0.053(4) 0.035(4) -0.006(4) 0.015(3) 0.002(4)
C7 0.040(4) 0.047(4) 0.034(4) -0.003(3) 0.016(3) 0.001(3)
C8 0.053(4) 0.046(5) 0.051(5) -0.002(4) 0.020(4) 0.004(4)
C9 0.069(5) 0.042(4) 0.053(5) 0.009(4) 0.019(4) -0.004(4)
C10 0.062(5) 0.064(6) 0.048(5) 0.012(4) 0.027(4) -0.002(4)
C11 0.038(4) 0.042(4) 0.029(4) 0.005(3) 0.013(3) -0.004(3)
C12 0.036(3) 0.045(4) 0.035(4) -0.003(3) 0.011(3) -0.003(3)
N1 0.045(3) 0.045(4) 0.047(4) 0.003(3) 0.024(3) -0.002(3)
N2 0.044(3) 0.042(4) 0.045(3) 0.001(3) 0.019(3) 0.003(3)
N3 0.054(3) 0.111(4) 0.077(3) 0.003(3) 0.029(3) 0.021(3)
O1 0.059(3) 0.058(3) 0.062(3) -0.008(3) 0.034(3) 0.002(3)
O2 0.088(4) 0.066(4) 0.075(4) 0.012(3) 0.062(3) 0.003(3)
O3 0.061(3) 0.108(4) 0.092(3) 0.006(3) 0.036(3) 0.009(3)
O4 0.095(4) 0.188(5) 0.092(4) -0.022(4) 0.012(3) 0.058(4)
O5 0.059(3) 0.131(5) 0.078(4) 0.022(3) 0.010(3) -0.017(3)

loop_
_atom_type_symbol
_atom_type_description
_atom_type_scat_dispersion_real
_atom_type_scat_dispersion_imag
_atom_type_scat_source
C C 0.0033 0.0016 'International Tables Vol C Tables 4.2.6.8 and 6.1.1.4'
H H 0.0000 0.0000 'International Tables Vol C Tables 4.2.6.8 and 6.1.1.4'
N N 0.0061 0.0033 'International Tables Vol C Tables 4.2.6.8 and 6.1.1.4'
O O 0.0106 0.0060 'International Tables Vol C Tables 4.2.6.8 and 6.1.1.4'
S S 0.1246 0.1234 'International Tables Vol C Tables 4.2.6.8 and 6.1.1.4'
Ag Ag -0.8971 1.1015 'International Tables Vol C Tables 4.2.6.8 and 6.1.1.4'

loop_
_geom_angle_atom_site_label_1
_geom_angle_atom_site_label_2
_geom_angle_atom_site_label_3
_geom_angle_site_symmetry_1
_geom_angle_site_symmetry_3
_geom_angle
_geom_angle_publ_flag
N2 Ag1 O3 . . 120.4(2) ?
N2 Ag1 N1 . . 70.10(19) ?
O3 Ag1 N1 . . 92.7(2) ?
N2 Ag1 O1 . 4_566 129.06(19) ?
O3 Ag1 O1 . 4_566 101.00(18) ?
N1 Ag1 O1 . 4_566 140.18(19) ?
N2 C1 C2 . . 122.8(7) ?
N2 C1 H1 . . 118.6 ?
C2 C1 H1 . . 118.6 ?
C1 C2 C3 . . 119.2(7) ?
C1 C2 H2 . . 120.4 ?
C3 C2 H2 . . 120.4 ?
C2 C3 C4 . . 118.9(7) ?
C2 C3 H3 . . 120.6 ?
C4 C3 H3 . . 120.6 ?
C3 C4 C12 . . 119.7(7) ?
C3 C4 C5 . . 120.1(6) ?
C12 C4 C5 . . 120.2(6) ?
O2 C5 C4 . . 120.9(6) ?
O2 C5 C6 . . 120.0(6) ?
C4 C5 C6 . . 119.1(5) ?
O1 C6 C7 . . 122.1(6) ?
O1 C6 C5 . . 119.9(6) ?
C7 C6 C5 . . 118.0(6) ?
C8 C7 C11 . . 119.3(6) ?
C8 C7 C6 . . 120.0(6) ?
C11 C7 C6 . . 120.7(6) ?
C9 C8 C7 . . 118.7(7) ?
C9 C8 H8 . . 120.6 ?
C7 C8 H8 . . 120.6 ?
C8 C9 C10 . . 118.8(7) ?
C8 C9 H9 . . 120.6 ?
C10 C9 H9 . . 120.6 ?
N1 C10 C9 . . 123.5(6) ?
N1 C10 H10 . . 118.2 ?
C9 C10 H10 . . 118.2 ?
N1 C11 C7 . . 121.5(6) ?
N1 C11 C12 . . 117.2(6) ?
C7 C11 C12 . . 121.3(6) ?
N2 C12 C4 . . 121.1(6) ?
N2 C12 C11 . . 118.1(5) ?
C4 C12 C11 . . 120.8(6) ?
C10 N1 C11 . . 118.2(6) ?
C10 N1 Ag1 . . 127.0(4) ?
C11 N1 Ag1 . . 114.7(4) ?
C12 N2 C1 . . 118.3(6) ?
C12 N2 Ag1 . . 119.6(4) ?
C1 N2 Ag1 . . 122.0(4) ?
O3 N3 O5 . . 124.7(9) ?
O3 N3 O4 . . 119.6(9) ?
O5 N3 O4 . . 115.7(8) ?
C6 O1 Ag1 . 4_665 113.8(4) ?
N3 O3 Ag1 . . 120.0(6) ?

loop_
_geom_bond_atom_site_label_1
_geom_bond_atom_site_label_2
_geom_bond_site_symmetry_2
_geom_bond_distance
_geom_bond_publ_flag
Ag1 N2 . 2.287(5) ?
Ag1 O3 . 2.442(6) ?
Ag1 N1 . 2.442(6) ?
Ag1 O1 4_566 2.470(5) ?
C1 N2 . 1.354(10) ?
C1 C2 . 1.376(10) ?
C1 H1 . 0.9300 ?
C2 C3 . 1.372(10) ?
C2 H2 . 0.9300 ?
C3 C4 . 1.377(9) ?
C3 H3 . 0.9300 ?
C4 C12 . 1.405(8) ?
C4 C5 . 1.486(9) ?
C5 O2 . 1.218(7) ?
C5 C6 . 1.499(7) ?
C6 O1 . 1.211(7) ?
C6 C7 . 1.487(8) ?
C7 C8 . 1.377(10) ?
C7 C11 . 1.397(9) ?
C8 C9 . 1.372(10) ?
C8 H8 . 0.9300 ?
C9 C10 . 1.376(10) ?
C9 H9 . 0.9300 ?
C10 N1 . 1.326(9) ?
C10 H10 . 0.9300 ?
C11 N1 . 1.341(7) ?
C11 C12 . 1.474(10) ?
C12 N2 . 1.340(8) ?
N3 O3 . 1.195(8) ?
N3 O5 . 1.210(9) ?
N3 O4 . 1.222(9) ?
O1 Ag1 4_665 2.470(5) ?

loop_
_geom_hbond_atom_site_label_D
_geom_hbond_atom_site_label_H
_geom_hbond_atom_site_label_A
_geom_hbond_site_symmetry_A
_geom_hbond_distance_DH
_geom_hbond_distance_HA
_geom_hbond_distance_DA
_geom_hbond_angle_DHA
C1 H1 O4 3_556 0.93 2.37 3.210(10) 148.8
